data_4029202
loop_
_publ_author_name
'Kakeya, Kazuhisa'
'Aozasa, Masakatsu'
'Mizutani, Tadashi'
'Hitomi, Yutaka'
'Kodera, Masahito'

_publ_section_title
;
 Nucleophilic Ring Opening of meso-Substituted 5-Oxaporphyrin by Oxygen,
 Nitrogen, Sulfur, and Carbon Nucleophiles.
;
_journal_issue 6
_journal_name_full 'The Journal of organic chemistry'
_journal_page_first 2591
_journal_page_last 2600
_journal_paper_doi 10.1021/jo5000412
_journal_volume 79
_journal_year 2014
_chemical_formula_sum 'C47 H40 N4 O8'
_chemical_formula_weight 788.83
_space_group_IT_number 2
_symmetry_cell_setting triclinic
_symmetry_space_group_name_Hall '-P 1'
_symmetry_space_group_name_H-M 'P -1'
_atom_sites_solution_hydrogens geom
_atom_sites_solution_primary direct
_atom_sites_solution_secondary difmap
_audit_creation_method SHELXL-97
_cell_angle_alpha 83.4051(13)
_cell_angle_beta 83.9689(12)
_cell_angle_gamma 76.2855(12)
_cell_formula_units_Z 2
_cell_length_a 7.6123(2)
_cell_length_b 12.0814(3)
_cell_length_c 22.5696(5)
_cell_measurement_reflns_used 14625
_cell_measurement_temperature 123(2)
_cell_measurement_theta_max 68.2
_cell_measurement_theta_min 3.785
_cell_volume 1996.62(9)
_computing_cell_refinement PROCESS-AUTO
_computing_data_collection PROCESS-AUTO
_computing_structure_refinement 'SHELXL-97 (Sheldrick, 1997)'
_computing_structure_solution 'SHELXS-97 (Sheldrick, 1990)'
_diffrn_ambient_temperature 123(2)
_diffrn_detector_area_resol_mean 10.0
_diffrn_measured_fraction_theta_full 0.978
_diffrn_measured_fraction_theta_max 0.978
_diffrn_measurement_device_type 'Rigaku R-AXISIP'
_diffrn_measurement_method \w
_diffrn_radiation_detector IP
_diffrn_radiation_monochromator graphite
_diffrn_radiation_source 'fine-focus sealed tube'
_diffrn_radiation_type CuK\a
_diffrn_radiation_wavelength 1.54187
_diffrn_reflns_av_R_equivalents 0.0589
_diffrn_reflns_av_sigmaI/netI 0.0621
_diffrn_reflns_limit_h_max 8
_diffrn_reflns_limit_h_min -8
_diffrn_reflns_limit_k_max 14
_diffrn_reflns_limit_k_min -14
_diffrn_reflns_limit_l_max 27
_diffrn_reflns_limit_l_min -27
_diffrn_reflns_number 31941
_diffrn_reflns_theta_full 68.24
_diffrn_reflns_theta_max 68.24
_diffrn_reflns_theta_min 3.78
_exptl_absorpt_coefficient_mu 0.739
_exptl_absorpt_correction_T_max 0.9640
_exptl_absorpt_correction_T_min 0.6655
_exptl_absorpt_correction_type numerical
_exptl_absorpt_process_details
;
Higashi, T. (1995). Program for Absorption Correction.
Rigaku Corporation, Tokyo, Japan.
;
_exptl_crystal_colour black
_exptl_crystal_density_diffrn 1.312
_exptl_crystal_density_method 'not measured'
_exptl_crystal_description block
_exptl_crystal_F_000 828
_exptl_crystal_size_max 0.60
_exptl_crystal_size_mid 0.20
_exptl_crystal_size_min 0.05
_refine_diff_density_max 0.342
_refine_diff_density_min -0.299
_refine_diff_density_rms 0.054
_refine_ls_extinction_method none
_refine_ls_goodness_of_fit_ref 1.093
_refine_ls_hydrogen_treatment mixed
_refine_ls_matrix_type full
_refine_ls_number_parameters 544
_refine_ls_number_reflns 7143
_refine_ls_number_restraints 0
_refine_ls_restrained_S_all 1.093
_refine_ls_R_factor_all 0.0811
_refine_ls_R_factor_gt 0.0560
_refine_ls_shift/su_max 0.000
_refine_ls_shift/su_mean 0.000
_refine_ls_structure_factor_coef Fsqd
_refine_ls_weighting_details 'calc w=1/[\s^2^(Fo^2^)+(0.0899P)^2^+0.0000P] where P=(Fo^2^+2Fc^2^)/3'
_refine_ls_weighting_scheme calc
_refine_ls_wR_factor_gt 0.1482
_refine_ls_wR_factor_ref 0.1753
_reflns_number_gt 4739
_reflns_number_total 7143
_reflns_threshold_expression >2sigma(I)
_cod_data_source_file jo5000412_si_002.cif
_cod_data_source_block ydkr
_cod_original_cell_volume 1996.62(8)
_cod_database_code 4029202

loop_
_symmetry_equiv_pos_as_xyz
'x, y, z'
'-x, -y, -z'

loop_
_atom_site_label
_atom_site_type_symbol
_atom_site_fract_x
_atom_site_fract_y
_atom_site_fract_z
_atom_site_U_iso_or_equiv
_atom_site_adp_type
_atom_site_occupancy
_atom_site_symmetry_multiplicity
_atom_site_calc_flag
_atom_site_refinement_flags
O1 O 0.0191(3) -0.08400(15) -0.13162(8) 0.0564(5) Uani 1 1 d .
O2 O 0.1387(2) 0.23662(13) -0.08180(7) 0.0495(5) Uani 1 1 d .
C1 C -0.0547(4) 0.0137(2) -0.14933(10) 0.0448(6) Uani 1 1 d .
C2 C -0.2205(4) 0.0903(2) -0.12513(11) 0.0493(7) Uani 1 1 d .
H1 H -0.2942 0.0725 -0.0904 0.059 Uiso 1 1 calc R
C3 C -0.2503(3) 0.1889(2) -0.16011(10) 0.0448(6) Uani 1 1 d .
H2 H -0.3492 0.2524 -0.1542 0.054 Uiso 1 1 calc R
C4 C -0.1072(3) 0.18356(19) -0.20866(10) 0.0393(6) Uani 1 1 d .
C5 C -0.0800(3) 0.26548(19) -0.25367(10) 0.0391(6) Uani 1 1 d .
C6 C 0.0877(3) 0.25076(18) -0.29291(9) 0.0389(6) Uani 1 1 d .
C7 C 0.1243(4) 0.31974(19) -0.34723(10) 0.0441(6) Uani 1 1 d .
H3 H 0.0449 0.3863 -0.3640 0.053 Uiso 1 1 calc R
C8 C 0.2931(4) 0.27154(19) -0.36956(10) 0.0435(6) Uani 1 1 d .
H4 H 0.3551 0.2975 -0.4053 0.052 Uiso 1 1 calc R
C9 C 0.3618(3) 0.17287(19) -0.32886(9) 0.0392(6) Uani 1 1 d .
C10 C 0.5320(3) 0.09831(19) -0.33121(9) 0.0391(6) Uani 1 1 d .
C11 C 0.5926(3) 0.01331(19) -0.28397(9) 0.0390(6) Uani 1 1 d .
C12 C 0.7383(3) -0.08398(19) -0.28441(10) 0.0404(6) Uani 1 1 d .
H5 H 0.8248 -0.1037 -0.3172 0.048 Uiso 1 1 calc R
C13 C 0.7336(3) -0.1452(2) -0.22941(10) 0.0421(6) Uani 1 1 d .
H6 H 0.8153 -0.2149 -0.2176 0.051 Uiso 1 1 calc R
C14 C 0.5864(3) -0.08635(19) -0.19345(10) 0.0391(6) Uani 1 1 d .
C15 C 0.5200(3) -0.11379(19) -0.13235(9) 0.0391(6) Uani 1 1 d .
C16 C 0.3982(3) -0.0354(2) -0.10015(10) 0.0408(6) Uani 1 1 d .
C17 C 0.3054(3) -0.0540(2) -0.04107(10) 0.0442(6) Uani 1 1 d .
H7 H 0.3186 -0.1241 -0.0164 0.053 Uiso 1 1 calc R
C18 C 0.1980(4) 0.0470(2) -0.02848(10) 0.0473(7) Uani 1 1 d .
H8 H 0.1208 0.0630 0.0069 0.057 Uiso 1 1 calc R
C19 C 0.2242(3) 0.1271(2) -0.08017(10) 0.0425(6) Uani 1 1 d .
C20 C 0.1855(4) 0.3099(2) -0.13292(11) 0.0571(8) Uani 1 1 d .
H9 H 0.3097 0.3184 -0.1313 0.086 Uiso 1 1 calc R
H10 H 0.1016 0.3852 -0.1326 0.086 Uiso 1 1 calc R
H11 H 0.1771 0.2760 -0.1697 0.086 Uiso 1 1 calc R
N1 N 0.0058(3) 0.07601(16) -0.19940(9) 0.0421(5) Uani 1 1 d .
H12 H 0.113(4) 0.057(2) -0.2228(11) 0.055(8) Uiso 1 1 d .
N2 N 0.2292(3) 0.16365(15) -0.28234(8) 0.0408(5) Uani 1 1 d .
N3 N 0.5058(3) 0.00800(18) -0.22776(8) 0.0411(5) Uani 1 1 d .
H13 H 0.421(4) 0.058(2) -0.2150(11) 0.057(8) Uiso 1 1 d .
N4 N 0.3389(3) 0.08080(16) -0.12243(8) 0.0416(5) Uani 1 1 d .
C21 C 0.5857(3) -0.23263(19) -0.10528(9) 0.0396(6) Uani 1 1 d .
C22 C 0.6549(3) -0.2541(2) -0.04954(10) 0.0462(6) Uani 1 1 d .
H14 H 0.6664 -0.1916 -0.0294 0.055 Uiso 1 1 calc R
C23 C 0.7071(4) -0.3639(2) -0.02285(11) 0.0485(7) Uani 1 1 d .
H15 H 0.7532 -0.3763 0.0155 0.058 Uiso 1 1 calc R
C24 C 0.6928(3) -0.4568(2) -0.05190(11) 0.0459(6) Uani 1 1 d .
C25 C 0.6269(4) -0.4362(2) -0.10809(11) 0.0514(7) Uani 1 1 d .
H16 H 0.6172 -0.4987 -0.1285 0.062 Uiso 1 1 calc R
C26 C 0.5754(3) -0.3264(2) -0.13456(11) 0.0489(7) Uani 1 1 d .
H17 H 0.5322 -0.3142 -0.1733 0.059 Uiso 1 1 calc R
C27 C 0.7414(4) -0.5762(2) -0.02296(12) 0.0534(7) Uani 1 1 d .
O3 O 0.8205(3) -0.58127(14) 0.02770(8) 0.0601(5) Uani 1 1 d .
C28 C 0.8687(4) -0.6936(2) 0.06016(14) 0.0676(9) Uani 1 1 d .
H18 H 0.7593 -0.7231 0.0712 0.101 Uiso 1 1 calc R
H19 H 0.9250 -0.6879 0.0965 0.101 Uiso 1 1 calc R
H20 H 0.9545 -0.7457 0.0348 0.101 Uiso 1 1 calc R
O4 O 0.7105(3) -0.65822(15) -0.04259(9) 0.0687(6) Uani 1 1 d .
C29 C 0.6632(3) 0.10892(19) -0.38406(9) 0.0383(6) Uani 1 1 d .
C30 C 0.8348(4) 0.1207(2) -0.37617(10) 0.0446(6) Uani 1 1 d .
H21 H 0.8702 0.1169 -0.3367 0.053 Uiso 1 1 calc R
C31 C 0.9571(4) 0.1380(2) -0.42465(10) 0.0466(6) Uani 1 1 d .
H22 H 1.0737 0.1478 -0.4183 0.056 Uiso 1 1 calc R
C32 C 0.9076(4) 0.14083(19) -0.48251(10) 0.0430(6) Uani 1 1 d .
C33 C 0.7372(4) 0.1243(2) -0.49081(10) 0.0462(6) Uani 1 1 d .
H23 H 0.7045 0.1234 -0.5302 0.055 Uiso 1 1 calc R
C34 C 0.6151(4) 0.10938(19) -0.44252(10) 0.0447(6) Uani 1 1 d .
H24 H 0.4986 0.0994 -0.4488 0.054 Uiso 1 1 calc R
C35 C 1.0282(4) 0.1635(2) -0.53664(11) 0.0485(7) Uani 1 1 d .
O5 O 1.1795(3) 0.19242(15) -0.52292(7) 0.0590(5) Uani 1 1 d .
C36 C 1.2970(4) 0.2210(3) -0.57416(12) 0.0687(9) Uani 1 1 d .
H25 H 1.3512 0.1522 -0.5946 0.103 Uiso 1 1 calc R
H26 H 1.3932 0.2512 -0.5608 0.103 Uiso 1 1 calc R
H27 H 1.2261 0.2789 -0.6018 0.103 Uiso 1 1 calc R
O6 O 0.9970(3) 0.15786(17) -0.58701(7) 0.0636(6) Uani 1 1 d .
C37 C -0.2275(3) 0.36903(18) -0.26367(9) 0.0383(6) Uani 1 1 d .
C38 C -0.1956(3) 0.47983(19) -0.27083(9) 0.0403(6) Uani 1 1 d .
H28 H -0.0757 0.4899 -0.2703 0.048 Uiso 1 1 calc R
C39 C -0.3384(3) 0.57476(19) -0.27867(9) 0.0400(6) Uani 1 1 d .
H29 H -0.3155 0.6493 -0.2838 0.048 Uiso 1 1 calc R
C40 C -0.5144(4) 0.5614(2) -0.27907(10) 0.0436(6) Uani 1 1 d .
C41 C -0.5477(4) 0.4521(2) -0.27253(10) 0.0466(6) Uani 1 1 d .
H30 H -0.6680 0.4426 -0.2726 0.056 Uiso 1 1 calc R
C42 C -0.4052(3) 0.3572(2) -0.26591(10) 0.0436(6) Uani 1 1 d .
H31 H -0.4284 0.2828 -0.2628 0.052 Uiso 1 1 calc R
C43 C -0.6735(4) 0.6605(2) -0.28451(11) 0.0489(7) Uani 1 1 d .
O7 O -0.6221(2) 0.76017(14) -0.29409(8) 0.0570(5) Uani 1 1 d .
C44 C -0.7687(4) 0.8622(2) -0.29639(14) 0.0692(9) Uani 1 1 d .
H32 H -0.8423 0.8614 -0.3294 0.104 Uiso 1 1 calc R
H33 H -0.7178 0.9304 -0.3028 0.104 Uiso 1 1 calc R
H34 H -0.8448 0.8638 -0.2585 0.104 Uiso 1 1 calc R
O8 O -0.8300(3) 0.65291(16) -0.27962(9) 0.0681(6) Uani 1 1 d .
C45 C 0.4005(5) 0.5408(3) -0.44428(13) 0.0762(10) Uani 1 1 d .
H35 H 0.4007 0.6232 -0.4489 0.091 Uiso 1 1 calc R
H36 H 0.3337 0.5243 -0.4055 0.091 Uiso 1 1 calc R
C46 C 0.5938(5) 0.4710(3) -0.44419(13) 0.0777(10) Uani 1 1 d .
H37 H 0.6551 0.4944 -0.4127 0.093 Uiso 1 1 calc R
H38 H 0.5932 0.3890 -0.4346 0.093 Uiso 1 1 calc R
C47 C 0.6980(5) 0.4869(3) -0.50406(13) 0.0793(10) Uani 1 1 d .
H39 H 0.8208 0.4360 -0.5034 0.095 Uiso 1 1 calc R
H40 H 0.7116 0.5669 -0.5114 0.095 Uiso 1 1 calc R

loop_
_atom_site_aniso_label
_atom_site_aniso_U_11
_atom_site_aniso_U_22
_atom_site_aniso_U_33
_atom_site_aniso_U_23
_atom_site_aniso_U_13
_atom_site_aniso_U_12
O1 0.0666(13) 0.0456(11) 0.0545(11) 0.0050(8) -0.0113(9) -0.0094(9)
O2 0.0558(12) 0.0428(10) 0.0442(9) -0.0107(7) 0.0063(8) -0.0015(8)
C1 0.0534(17) 0.0436(14) 0.0378(13) -0.0005(11) -0.0062(12) -0.0121(13)
C2 0.0535(18) 0.0567(16) 0.0367(13) -0.0041(12) 0.0017(12) -0.0130(13)
C3 0.0426(16) 0.0471(15) 0.0407(13) -0.0094(11) 0.0034(11) -0.0026(12)
C4 0.0416(15) 0.0371(13) 0.0359(12) -0.0070(10) -0.0006(11) -0.0020(11)
C5 0.0437(16) 0.0361(13) 0.0338(12) -0.0087(10) -0.0004(11) -0.0002(11)
C6 0.0465(16) 0.0334(12) 0.0328(12) -0.0059(9) 0.0006(11) -0.0015(11)
C7 0.0556(17) 0.0346(13) 0.0372(12) -0.0056(10) 0.0001(12) -0.0010(11)
C8 0.0551(17) 0.0385(13) 0.0341(12) -0.0057(10) 0.0057(11) -0.0082(12)
C9 0.0473(16) 0.0369(13) 0.0315(12) -0.0066(9) 0.0018(11) -0.0064(11)
C10 0.0441(15) 0.0393(13) 0.0334(12) -0.0103(10) 0.0032(11) -0.0083(11)
C11 0.0413(15) 0.0432(13) 0.0293(11) -0.0080(10) 0.0038(10) -0.0040(11)
C12 0.0358(14) 0.0496(14) 0.0336(12) -0.0107(10) 0.0059(10) -0.0060(11)
C13 0.0402(15) 0.0453(14) 0.0356(12) -0.0072(10) -0.0002(11) 0.0008(11)
C14 0.0418(15) 0.0395(13) 0.0323(12) -0.0043(10) -0.0013(10) -0.0025(11)
C15 0.0390(15) 0.0433(13) 0.0328(12) -0.0078(10) -0.0009(10) -0.0038(11)
C16 0.0439(15) 0.0435(14) 0.0332(12) -0.0090(10) 0.0005(11) -0.0053(11)
C17 0.0533(17) 0.0445(14) 0.0332(12) -0.0072(10) 0.0036(11) -0.0093(12)
C18 0.0552(17) 0.0496(15) 0.0356(13) -0.0127(11) 0.0113(12) -0.0114(13)
C19 0.0444(16) 0.0411(14) 0.0389(13) -0.0125(10) 0.0010(11) -0.0013(11)
C20 0.069(2) 0.0495(16) 0.0486(15) -0.0078(12) -0.0028(14) -0.0037(14)
N1 0.0428(14) 0.0379(11) 0.0398(11) -0.0026(9) 0.0028(10) -0.0007(10)
N2 0.0466(13) 0.0377(11) 0.0330(10) -0.0059(8) 0.0031(9) -0.0010(9)
N3 0.0410(13) 0.0438(12) 0.0328(10) -0.0101(9) 0.0060(9) 0.0009(10)
N4 0.0424(13) 0.0437(11) 0.0345(10) -0.0103(8) 0.0033(9) -0.0012(9)
C21 0.0418(15) 0.0407(13) 0.0321(12) -0.0066(10) 0.0052(10) -0.0032(11)
C22 0.0548(17) 0.0415(14) 0.0409(13) -0.0064(11) -0.0047(12) -0.0063(12)
C23 0.0532(18) 0.0433(14) 0.0451(14) -0.0025(11) 0.0006(12) -0.0062(12)
C24 0.0421(16) 0.0424(14) 0.0476(14) -0.0060(11) 0.0103(12) -0.0042(12)
C25 0.0591(18) 0.0420(15) 0.0506(15) -0.0176(12) 0.0064(13) -0.0047(13)
C26 0.0524(17) 0.0509(16) 0.0397(13) -0.0140(11) 0.0035(12) -0.0029(13)
C27 0.0483(18) 0.0439(16) 0.0594(17) -0.0082(13) 0.0164(14) -0.0006(13)
O3 0.0605(13) 0.0449(11) 0.0674(12) 0.0077(9) -0.0046(10) -0.0036(9)
C28 0.063(2) 0.0423(16) 0.083(2) 0.0157(14) 0.0066(16) 0.0008(14)
O4 0.0810(16) 0.0426(11) 0.0771(13) -0.0181(10) 0.0138(11) -0.0061(10)
C29 0.0384(15) 0.0382(13) 0.0352(12) -0.0091(10) 0.0074(10) -0.0045(11)
C30 0.0467(16) 0.0535(15) 0.0335(12) -0.0110(11) 0.0051(11) -0.0117(12)
C31 0.0483(17) 0.0520(15) 0.0399(13) -0.0134(11) 0.0059(12) -0.0121(12)
C32 0.0500(17) 0.0420(14) 0.0346(13) -0.0079(10) 0.0067(11) -0.0080(12)
C33 0.0519(17) 0.0511(15) 0.0311(12) -0.0086(11) 0.0030(12) -0.0035(13)
C34 0.0474(16) 0.0476(14) 0.0358(13) -0.0091(10) 0.0021(11) -0.0041(12)
C35 0.0511(18) 0.0503(15) 0.0413(14) -0.0103(11) 0.0087(12) -0.0087(13)
O5 0.0655(14) 0.0730(13) 0.0425(10) -0.0104(9) 0.0131(9) -0.0285(11)
C36 0.074(2) 0.087(2) 0.0500(16) -0.0097(15) 0.0159(15) -0.0358(18)
O6 0.0630(14) 0.0930(15) 0.0339(9) -0.0078(9) 0.0064(9) -0.0194(11)
C37 0.0461(16) 0.0345(13) 0.0303(11) -0.0076(9) 0.0012(10) -0.0012(11)
C38 0.0425(15) 0.0413(13) 0.0337(12) -0.0084(10) -0.0001(10) -0.0015(11)
C39 0.0458(16) 0.0358(13) 0.0348(12) -0.0074(10) -0.0005(11) -0.0016(11)
C40 0.0473(17) 0.0405(14) 0.0399(13) -0.0125(10) -0.0048(11) 0.0010(12)
C41 0.0432(16) 0.0454(15) 0.0499(14) -0.0117(11) -0.0032(12) -0.0043(12)
C42 0.0424(16) 0.0415(14) 0.0458(14) -0.0079(11) -0.0016(12) -0.0066(12)
C43 0.0482(18) 0.0434(15) 0.0517(15) -0.0128(12) -0.0091(13) 0.0021(13)
O7 0.0494(12) 0.0376(10) 0.0792(13) -0.0130(9) -0.0168(10) 0.0079(8)
C44 0.058(2) 0.0429(16) 0.101(2) -0.0199(15) -0.0229(17) 0.0139(14)
O8 0.0443(13) 0.0553(12) 0.0996(16) -0.0128(10) -0.0105(11) 0.0033(10)
C45 0.102(3) 0.063(2) 0.0599(19) 0.0018(15) -0.0008(18) -0.0177(19)
C46 0.099(3) 0.081(2) 0.0585(19) 0.0066(16) -0.0113(19) -0.035(2)
C47 0.097(3) 0.076(2) 0.066(2) 0.0072(16) -0.0073(19) -0.028(2)

loop_
_atom_type_symbol
_atom_type_description
_atom_type_scat_dispersion_real
_atom_type_scat_dispersion_imag
_atom_type_scat_source
C C 0.0181 0.0091 'International Tables Vol C Tables 4.2.6.8 and 6.1.1.4'
H H 0.0000 0.0000 'International Tables Vol C Tables 4.2.6.8 and 6.1.1.4'
N N 0.0311 0.0180 'International Tables Vol C Tables 4.2.6.8 and 6.1.1.4'
O O 0.0492 0.0322 'International Tables Vol C Tables 4.2.6.8 and 6.1.1.4'

loop_
_geom_angle_atom_site_label_1
_geom_angle_atom_site_label_2
_geom_angle_atom_site_label_3
_geom_angle
_geom_angle_site_symmetry_1
_geom_angle_site_symmetry_3
C19 O2 C20 116.60(19) . .
O1 C1 N1 125.0(2) . .
O1 C1 C2 130.1(2) . .
N1 C1 C2 104.9(2) . .
C3 C2 C1 108.8(2) . .
C3 C2 H1 125.6 . .
C1 C2 H1 125.6 . .
C2 C3 C4 109.3(2) . .
C2 C3 H2 125.4 . .
C4 C3 H2 125.4 . .
C5 C4 N1 125.2(2) . .
C5 C4 C3 129.5(2) . .
N1 C4 C3 105.2(2) . .
C4 C5 C6 121.4(2) . .
C4 C5 C37 118.7(2) . .
C6 C5 C37 119.8(2) . .
N2 C6 C7 110.9(2) . .
N2 C6 C5 121.5(2) . .
C7 C6 C5 127.5(2) . .
C8 C7 C6 106.7(2) . .
C8 C7 H3 126.6 . .
C6 C7 H3 126.6 . .
C7 C8 C9 107.0(2) . .
C7 C8 H4 126.5 . .
C9 C8 H4 126.5 . .
C10 C9 N2 122.5(2) . .
C10 C9 C8 128.7(2) . .
N2 C9 C8 108.69(19) . .
C9 C10 C11 123.4(2) . .
C9 C10 C29 119.6(2) . .
C11 C10 C29 117.0(2) . .
N3 C11 C12 105.76(19) . .
N3 C11 C10 124.2(2) . .
C12 C11 C10 129.9(2) . .
C13 C12 C11 108.4(2) . .
C13 C12 H5 125.8 . .
C11 C12 H5 125.8 . .
C12 C13 C14 108.0(2) . .
C12 C13 H6 126.0 . .
C14 C13 H6 126.0 . .
N3 C14 C13 106.6(2) . .
N3 C14 C15 122.7(2) . .
C13 C14 C15 130.7(2) . .
C16 C15 C14 122.4(2) . .
C16 C15 C21 120.2(2) . .
C14 C15 C21 117.35(18) . .
C15 C16 N4 122.6(2) . .
C15 C16 C17 128.4(2) . .
N4 C16 C17 109.00(18) . .
C18 C17 C16 106.8(2) . .
C18 C17 H7 126.6 . .
C16 C17 H7 126.6 . .
C17 C18 C19 105.8(2) . .
C17 C18 H8 127.1 . .
C19 C18 H8 127.1 . .
N4 C19 O2 125.1(2) . .
N4 C19 C18 113.6(2) . .
O2 C19 C18 121.3(2) . .
O2 C20 H9 109.5 . .
O2 C20 H10 109.5 . .
H9 C20 H10 109.5 . .
O2 C20 H11 109.5 . .
H9 C20 H11 109.5 . .
H10 C20 H11 109.5 . .
C1 N1 C4 111.8(2) . .
C1 N1 H12 127.7(16) . .
C4 N1 H12 120.2(16) . .
C6 N2 C9 106.65(18) . .
C14 N3 C11 111.3(2) . .
C14 N3 H13 123.7(18) . .
C11 N3 H13 124.8(18) . .
C19 N4 C16 104.78(19) . .
C22 C21 C26 117.9(2) . .
C22 C21 C15 121.2(2) . .
C26 C21 C15 120.9(2) . .
C23 C22 C21 121.4(2) . .
C23 C22 H14 119.3 . .
C21 C22 H14 119.3 . .
C22 C23 C24 120.2(2) . .
C22 C23 H15 119.9 . .
C24 C23 H15 119.9 . .
C25 C24 C23 118.6(2) . .
C25 C24 C27 120.0(2) . .
C23 C24 C27 121.3(2) . .
C26 C25 C24 120.8(2) . .
C26 C25 H16 119.6 . .
C24 C25 H16 119.6 . .
C25 C26 C21 120.9(2) . .
C25 C26 H17 119.5 . .
C21 C26 H17 119.5 . .
O4 C27 O3 124.2(3) . .
O4 C27 C24 124.0(3) . .
O3 C27 C24 111.8(2) . .
C27 O3 C28 116.0(2) . .
O3 C28 H18 109.5 . .
O3 C28 H19 109.5 . .
H18 C28 H19 109.5 . .
O3 C28 H20 109.5 . .
H18 C28 H20 109.5 . .
H19 C28 H20 109.5 . .
C30 C29 C34 118.8(2) . .
C30 C29 C10 119.9(2) . .
C34 C29 C10 121.3(2) . .
C29 C30 C31 121.5(2) . .
C29 C30 H21 119.3 . .
C31 C30 H21 119.3 . .
C30 C31 C32 119.6(2) . .
C30 C31 H22 120.2 . .
C32 C31 H22 120.2 . .
C31 C32 C33 119.3(2) . .
C31 C32 C35 122.7(2) . .
C33 C32 C35 118.0(2) . .
C34 C33 C32 120.8(2) . .
C34 C33 H23 119.6 . .
C32 C33 H23 119.6 . .
C33 C34 C29 120.0(2) . .
C33 C34 H24 120.0 . .
C29 C34 H24 120.0 . .
O6 C35 O5 122.9(2) . .
O6 C35 C32 124.7(3) . .
O5 C35 C32 112.4(2) . .
C35 O5 C36 114.6(2) . .
O5 C36 H25 109.5 . .
O5 C36 H26 109.5 . .
H25 C36 H26 109.5 . .
O5 C36 H27 109.5 . .
H25 C36 H27 109.5 . .
H26 C36 H27 109.5 . .
C42 C37 C38 118.3(2) . .
C42 C37 C5 119.5(2) . .
C38 C37 C5 122.2(2) . .
C39 C38 C37 120.3(2) . .
C39 C38 H28 119.8 . .
C37 C38 H28 119.8 . .
C40 C39 C38 120.5(2) . .
C40 C39 H29 119.8 . .
C38 C39 H29 119.8 . .
C39 C40 C41 119.8(2) . .
C39 C40 C43 122.6(2) . .
C41 C40 C43 117.6(2) . .
C42 C41 C40 119.9(2) . .
C42 C41 H30 120.0 . .
C40 C41 H30 120.0 . .
C41 C42 C37 121.1(2) . .
C41 C42 H31 119.4 . .
C37 C42 H31 119.4 . .
O8 C43 O7 123.8(2) . .
O8 C43 C40 124.6(3) . .
O7 C43 C40 111.6(2) . .
C43 O7 C44 115.6(2) . .
O7 C44 H32 109.5 . .
O7 C44 H33 109.5 . .
H32 C44 H33 109.5 . .
O7 C44 H34 109.5 . .
H32 C44 H34 109.5 . .
H33 C44 H34 109.5 . .
C46 C45 C47 111.4(3) . 2_664
C46 C45 H35 109.4 . .
C47 C45 H35 109.4 2_664 .
C46 C45 H36 109.4 . .
C47 C45 H36 109.4 2_664 .
H35 C45 H36 108.0 . .
C47 C46 C45 111.4(3) . .
C47 C46 H37 109.3 . .
C45 C46 H37 109.3 . .
C47 C46 H38 109.3 . .
C45 C46 H38 109.3 . .
H37 C46 H38 108.0 . .
C46 C47 C45 111.3(3) . 2_664
C46 C47 H39 109.4 . .
C45 C47 H39 109.4 2_664 .
C46 C47 H40 109.4 . .
C45 C47 H40 109.4 2_664 .
H39 C47 H40 108.0 . .

loop_
_geom_bond_atom_site_label_1
_geom_bond_atom_site_label_2
_geom_bond_distance
_geom_bond_site_symmetry_2
O1 C1 1.222(3) .
O2 C19 1.327(3) .
O2 C20 1.439(3) .
C1 N1 1.384(3) .
C1 C2 1.471(3) .
C2 C3 1.337(3) .
C2 H1 0.9500 .
C3 C4 1.457(3) .
C3 H2 0.9500 .
C4 C5 1.370(3) .
C4 N1 1.385(3) .
C5 C6 1.462(3) .
C5 C37 1.483(3) .
C6 N2 1.336(3) .
C6 C7 1.442(3) .
C7 C8 1.349(3) .
C7 H3 0.9500 .
C8 C9 1.446(3) .
C8 H4 0.9500 .
C9 C10 1.391(3) .
C9 N2 1.392(3) .
C10 C11 1.425(3) .
C10 C29 1.487(3) .
C11 N3 1.370(3) .
C11 C12 1.412(3) .
C12 C13 1.371(3) .
C12 H5 0.9500 .
C13 C14 1.408(3) .
C13 H6 0.9500 .
C14 N3 1.357(3) .
C14 C15 1.447(3) .
C15 C16 1.373(3) .
C15 C21 1.486(3) .
C16 N4 1.419(3) .
C16 C17 1.462(3) .
C17 C18 1.340(3) .
C17 H7 0.9500 .
C18 C19 1.456(3) .
C18 H8 0.9500 .
C19 N4 1.304(3) .
C20 H9 0.9800 .
C20 H10 0.9800 .
C20 H11 0.9800 .
N1 H12 0.92(3) .
N3 H13 0.83(3) .
C21 C22 1.388(3) .
C21 C26 1.397(3) .
C22 C23 1.378(3) .
C22 H14 0.9500 .
C23 C24 1.395(3) .
C23 H15 0.9500 .
C24 C25 1.387(3) .
C24 C27 1.491(3) .
C25 C26 1.375(3) .
C25 H16 0.9500 .
C26 H17 0.9500 .
C27 O4 1.211(3) .
C27 O3 1.336(3) .
O3 C28 1.451(3) .
C28 H18 0.9800 .
C28 H19 0.9800 .
C28 H20 0.9800 .
C29 C30 1.379(3) .
C29 C34 1.405(3) .
C30 C31 1.390(3) .
C30 H21 0.9500 .
C31 C32 1.391(3) .
C31 H22 0.9500 .
C32 C33 1.393(3) .
C32 C35 1.489(3) .
C33 C34 1.380(3) .
C33 H23 0.9500 .
C34 H24 0.9500 .
C35 O6 1.198(3) .
C35 O5 1.354(3) .
O5 C36 1.447(3) .
C36 H25 0.9800 .
C36 H26 0.9800 .
C36 H27 0.9800 .
C37 C42 1.400(3) .
C37 C38 1.405(3) .
C38 C39 1.390(3) .
C38 H28 0.9500 .
C39 C40 1.388(3) .
C39 H29 0.9500 .
C40 C41 1.391(3) .
C40 C43 1.492(3) .
C41 C42 1.385(3) .
C41 H30 0.9500 .
C42 H31 0.9500 .
C43 O8 1.209(3) .
C43 O7 1.340(3) .
O7 C44 1.454(3) .
C44 H32 0.9800 .
C44 H33 0.9800 .
C44 H34 0.9800 .
C45 C46 1.512(4) .
C45 C47 1.557(4) 2_664
C45 H35 0.9900 .
C45 H36 0.9900 .
C46 C47 1.510(4) .
C46 H37 0.9900 .
C46 H38 0.9900 .
C47 C45 1.557(4) 2_664
C47 H39 0.9900 .
C47 H40 0.9900 .

loop_
_cod_changelog_entry_id
_cod_changelog_entry_author
_cod_changelog_entry_date
_cod_changelog_entry_text
1 'Vaitkus, Antanas' 2024-11-16T00:18:53+02:00
;
 Replaced the '\/Y' character sequence with the backslash character ('\')
 in multiple data values.
;
